data_7244094
loop_
_publ_author_name
'Coss\'io, Fernando P'
'de C\'ozar, Abel'
'Sierra, Miguel A.'
'Casarrubios, Luis'
'Muntaner, Jaime G.'
'Banik, Bimal K.'
'Bandyopadhyay, Debasish'

_publ_section_title
;
 Role of imine isomerization in the stereocontrol of the Staudinger
 reaction between ketenes and imines.
;
_journal_issue 1
_journal_name_full 'RSC advances'
_journal_page_first 104
_journal_page_last 117
_journal_paper_doi 10.1039/d1ra06114c
_journal_volume 12
_journal_year 2021
_chemical_compound_source 'synthesis as described'
_chemical_formula_moiety 'C20 H18 N2 O5'
_chemical_formula_sum 'C20 H18 N2 O5'
_chemical_formula_weight 366.36
_space_group_IT_number 14
_space_group_name_Hall '-P 2ybc'
_space_group_name_H-M_alt 'P 1 21/c 1'
_symmetry_cell_setting monoclinic
_symmetry_Int_Tables_number 14
_symmetry_space_group_name_Hall '-P 2ybc'
_symmetry_space_group_name_H-M 'P 1 21/c 1'
_atom_sites_solution_hydrogens difmap
_atom_sites_solution_primary direct
_atom_sites_solution_secondary difmap
_audit_creation_date 2009-10-07T12:05:01-00:00
_audit_creation_method 'WinGX routine CIF_UPDATE'
_audit_update_record
;
2019-09-04 deposited with the CCDC.	2021-12-08 downloaded from the CCDC.
;
_cell_angle_alpha 90
_cell_angle_beta 107.303(12)
_cell_angle_gamma 90
_cell_formula_units_Z 4
_cell_length_a 10.9199(12)
_cell_length_b 20.1342(16)
_cell_length_c 8.5465(9)
_cell_measurement_reflns_used 2405
_cell_measurement_temperature 100(2)
_cell_measurement_theta_max 28.9296
_cell_measurement_theta_min 2.8498
_cell_measurement_wavelength 0.71073
_cell_volume 1794.0(3)
_computing_cell_refinement 'CrysAlis Pro (Oxford Diffraction Ltd., 2009)'
_computing_data_collection 'CrysAlis Pro (Oxford Diffraction Ltd., 2009)'
_computing_data_reduction 'CrysAlis Pro (Oxford Diffraction Ltd., 2009)'
_computing_molecular_graphics 'Diamond v.3.1f (Crystal Impact GbR, 2008)'
_computing_publication_material 'WinGX publication routines (Farrugia, 1999)'
_computing_structure_refinement 'SHELXL-97 (Sheldrick, 2008)'
_computing_structure_solution 'SIR2004 (Giacovazzo et al, 2005)'
_diffrn_ambient_temperature 100(2)
_diffrn_detector 'CCD plate'
_diffrn_detector_area_resol_mean 8.3504
_diffrn_detector_type 'Sapphire2 (large Be window)'
_diffrn_measured_fraction_theta_full 0.998
_diffrn_measured_fraction_theta_max 0.998
_diffrn_measurement_details
;
#__ type_ start__ end____ width___ exp.time_
  1 omega  -17.00  106.00   1.0000  120.0000
omega____ theta____ kappa____ phi______ frames
    -       22.2103   37.0000  120.0000 123

#__ type_ start__ end____ width___ exp.time_
  2 omega   30.00   60.00   1.0000  120.0000
omega____ theta____ kappa____ phi______ frames
    -       22.2103  -77.0000   30.0000 30

#__ type_ start__ end____ width___ exp.time_
  3 omega    6.00   97.00   1.0000  120.0000
omega____ theta____ kappa____ phi______ frames
    -       22.2103   77.0000  -30.0000 91

;
_diffrn_measurement_device '\k-geometry diffractometer'
_diffrn_measurement_device_type 'Oxford Diffraction Xcalibur 2'
_diffrn_measurement_method '\w scans'
_diffrn_orient_matrix_UB_11 0.0795574857
_diffrn_orient_matrix_UB_12 0.0004153097
_diffrn_orient_matrix_UB_13 0.0445334098
_diffrn_orient_matrix_UB_21 -0.0350528634
_diffrn_orient_matrix_UB_22 -0.0014199223
_diffrn_orient_matrix_UB_23 0.051332122
_diffrn_orient_matrix_UB_31 0.0027946395
_diffrn_orient_matrix_UB_32 -0.035192605
_diffrn_orient_matrix_UB_33 -0.0010187754
_diffrn_radiation_collimation '0.5 mm'
_diffrn_radiation_monochromator graphite
_diffrn_radiation_probe x-ray
_diffrn_radiation_source 'Enhance (Mo) X-ray Source'
_diffrn_radiation_type MoK\a
_diffrn_radiation_wavelength 0.71073
_diffrn_reflns_av_R_equivalents 0.0429
_diffrn_reflns_av_unetI/netI 0.0815
_diffrn_reflns_limit_h_max 12
_diffrn_reflns_limit_h_min -13
_diffrn_reflns_limit_k_max 25
_diffrn_reflns_limit_k_min -25
_diffrn_reflns_limit_l_max 10
_diffrn_reflns_limit_l_min -10
_diffrn_reflns_number 7395
_diffrn_reflns_theta_full 26.37
_diffrn_reflns_theta_max 26.37
_diffrn_reflns_theta_min 2.86
_exptl_absorpt_coefficient_mu 0.099
_exptl_absorpt_correction_T_max 1
_exptl_absorpt_correction_T_min 0.65871
_exptl_absorpt_correction_type multi-scan
_exptl_absorpt_process_details
;
        CrysAlisPro, Oxford Diffraction Ltd.,
        Version 1.171.33.48 (release 15-09-2009 CrysAlis171 .NET)
        (compiled Sep 15 2009,11:49:04)
        Empirical absorption correction using spherical harmonics,
 implemented in SCALE3 ABSPACK scaling algorithm.
;
_exptl_crystal_colour Colourless
_exptl_crystal_density_diffrn 1.3565(2)
_exptl_crystal_density_method 'not measured'
_exptl_crystal_description 'Cut prism'
_exptl_crystal_F_000 768
_exptl_crystal_size_max 0.45
_exptl_crystal_size_mid 0.17
_exptl_crystal_size_min 0.07
_refine_diff_density_max 0.319
_refine_diff_density_min -0.198
_refine_diff_density_rms 0.054
_refine_ls_extinction_method none
_refine_ls_goodness_of_fit_ref 0.834
_refine_ls_hydrogen_treatment constr
_refine_ls_matrix_type full
_refine_ls_number_parameters 248
_refine_ls_number_reflns 3671
_refine_ls_number_restraints 0
_refine_ls_restrained_S_all 0.834
_refine_ls_R_factor_all 0.0735
_refine_ls_R_factor_gt 0.0421
_refine_ls_shift/su_max 0
_refine_ls_shift/su_mean 0
_refine_ls_structure_factor_coef Fsqd
_refine_ls_weighting_details 'calc w=1/[\s^2^(Fo^2^)+(0.0447P)^2^] where P=(Fo^2^+2Fc^2^)/3'
_refine_ls_weighting_scheme calc
_refine_ls_wR_factor_gt 0.0851
_refine_ls_wR_factor_ref 0.0906
_reflns_number_gt 2256
_reflns_number_total 3671
_reflns_threshold_expression >2\s(I)
_cod_data_source_file d1ra06114c2.cif
_cod_data_source_block maria2
_cod_depositor_comments 'Adding full bibliography for 7244093--7244094.cif.'
_cod_database_code 7244094

loop_
_symmetry_equiv_pos_as_xyz
'x, y, z'
'-x, y+1/2, -z+1/2'
'-x, -y, -z'
'x, -y-1/2, z-1/2'

loop_
_atom_site_label
_atom_site_type_symbol
_atom_site_fract_x
_atom_site_fract_y
_atom_site_fract_z
_atom_site_U_iso_or_equiv
_atom_site_adp_type
_atom_site_occupancy
_atom_site_symmetry_multiplicity
_atom_site_calc_flag
_atom_site_refinement_flags
_atom_site_disorder_assembly
_atom_site_disorder_group
C2 C 0.22644(16) 0.08761(8) 0.5034(2) 0.0140(4) Uani 1 1 d . . .
C3 C 0.19054(17) 0.01402(8) 0.5292(2) 0.0145(4) Uani 1 1 d . . .
H3 H 0.1115 0.0105 0.5649 0.017 Uiso 1 1 calc R . .
C4 C 0.31348(17) 0.01271(8) 0.6730(2) 0.0164(4) Uani 1 1 d . . .
C5 C 0.43065(16) 0.12430(8) 0.7360(2) 0.0143(4) Uani 1 1 d . . .
C6 C 0.53572(16) 0.10198(9) 0.8615(2) 0.0158(4) Uani 1 1 d . . .
H6 H 0.5442 0.0562 0.8896 0.019 Uiso 1 1 calc R . .
C7 C 0.62725(17) 0.14676(9) 0.9445(2) 0.0179(4) Uani 1 1 d . . .
H7 H 0.6984 0.1316 1.0311 0.021 Uiso 1 1 calc R . .
C8 C 0.61718(17) 0.21382(9) 0.9036(2) 0.0183(4) Uani 1 1 d . . .
C9 C 0.51284(17) 0.23584(9) 0.7779(2) 0.0202(4) Uani 1 1 d . . .
H9 H 0.5048 0.2815 0.7489 0.024 Uiso 1 1 calc R . .
C10 C 0.42030(17) 0.19076(8) 0.6950(2) 0.0178(4) Uani 1 1 d . . .
H10 H 0.3488 0.2058 0.6087 0.021 Uiso 1 1 calc R . .
C11 C 0.7001(2) 0.32354(9) 0.9661(3) 0.0326(5) Uani 1 1 d . . .
H11A H 0.6884 0.3334 0.8503 0.049 Uiso 1 1 calc R . .
H11B H 0.7768 0.3464 1.0339 0.049 Uiso 1 1 calc R . .
H11C H 0.6249 0.3388 0.9961 0.049 Uiso 1 1 calc R . .
C12 C 0.11870(16) 0.13662(8) 0.5059(2) 0.0144(4) Uani 1 1 d . . .
C13 C 0.17084(16) 0.15352(8) 0.2677(2) 0.0144(4) Uani 1 1 d . . .
C14 C 0.25656(16) 0.10459(8) 0.3479(2) 0.0138(4) Uani 1 1 d . . .
C15 C 0.34457(17) 0.07895(9) 0.2778(2) 0.0192(4) Uani 1 1 d . . .
H15 H 0.4044 0.0462 0.3331 0.023 Uiso 1 1 calc R . .
C16 C 0.34405(18) 0.10214(9) 0.1239(2) 0.0232(5) Uani 1 1 d . . .
H16 H 0.4034 0.0847 0.0728 0.028 Uiso 1 1 calc R . .
C17 C 0.25783(19) 0.15031(9) 0.0454(2) 0.0240(5) Uani 1 1 d . . .
H17 H 0.2586 0.1654 -0.0597 0.029 Uiso 1 1 calc R . .
C18 C 0.16954(18) 0.17749(9) 0.1164(2) 0.0204(4) Uani 1 1 d . . .
H18 H 0.111 0.2111 0.0627 0.025 Uiso 1 1 calc R . .
C19 C -0.02233(18) 0.21402(9) 0.3017(2) 0.0227(4) Uani 1 1 d . . .
H19A H -0.0812 0.1937 0.2038 0.034 Uiso 1 1 calc R . .
H19B H 0.004 0.2579 0.2738 0.034 Uiso 1 1 calc R . .
H19C H -0.0656 0.2188 0.3865 0.034 Uiso 1 1 calc R . .
C20 C 0.08791(17) -0.02565(9) 0.2665(2) 0.0169(4) Uani 1 1 d . . .
C21 C 0.09187(19) -0.07503(9) 0.1387(2) 0.0264(5) Uani 1 1 d . . .
H21A H 0.0042 -0.0863 0.0739 0.04 Uiso 0.51(5) 1 calc PR A 1
H21B H 0.1361 -0.1152 0.1913 0.04 Uiso 0.51(5) 1 calc PR A 1
H21C H 0.138 -0.0561 0.0668 0.04 Uiso 0.51(5) 1 calc PR A 1
H21D H 0.0739 -0.0527 0.0324 0.04 Uiso 0.49(5) 1 d PR A 2
H21E H 0.0272 -0.1094 0.1327 0.04 Uiso 0.49(5) 1 d PR A 2
H21F H 0.1771 -0.0955 0.1669 0.04 Uiso 0.49(5) 1 d PR A 2
N1 N 0.33402(13) 0.07900(7) 0.65328(17) 0.0146(3) Uani 1 1 d . . .
N2 N 0.08983(13) 0.17213(7) 0.36259(18) 0.0163(3) Uani 1 1 d . . .
O1 O 0.37169(12) -0.02867(6) 0.76880(16) 0.0243(3) Uani 1 1 d . . .
O2 O 0.71489(12) 0.25359(6) 0.99224(17) 0.0269(3) Uani 1 1 d . . .
O3 O 0.06596(12) 0.14128(6) 0.61265(15) 0.0216(3) Uani 1 1 d . . .
O4 O 0.19121(11) -0.03184(5) 0.40304(14) 0.0169(3) Uani 1 1 d . . .
O5 O 0.00689(12) 0.01612(6) 0.25698(15) 0.0203(3) Uani 1 1 d . . .

loop_
_atom_site_aniso_label
_atom_site_aniso_U_11
_atom_site_aniso_U_22
_atom_site_aniso_U_33
_atom_site_aniso_U_23
_atom_site_aniso_U_13
_atom_site_aniso_U_12
C2 0.0154(9) 0.0170(9) 0.0089(9) -0.0004(8) 0.0026(8) -0.0003(8)
C3 0.0186(9) 0.0136(9) 0.0118(9) -0.0005(8) 0.0053(8) 0.0003(8)
C4 0.0213(10) 0.0149(9) 0.0141(10) -0.0002(8) 0.0071(8) 0.0018(8)
C5 0.0158(9) 0.0179(9) 0.0116(10) -0.0023(8) 0.0078(8) -0.0013(8)
C6 0.0176(9) 0.0167(9) 0.0143(10) 0.0012(8) 0.0065(8) 0.0018(8)
C7 0.0151(9) 0.0241(10) 0.0118(10) 0.0016(8) -0.0003(8) 0.0041(8)
C8 0.0183(10) 0.0194(10) 0.0172(10) -0.0038(8) 0.0051(8) -0.0035(8)
C9 0.0245(10) 0.0143(9) 0.0210(11) 0.0020(9) 0.0057(9) 0.0014(8)
C10 0.0163(9) 0.0202(10) 0.0148(10) 0.0034(8) 0.0014(8) 0.0024(8)
C11 0.0357(12) 0.0197(11) 0.0366(14) -0.0054(10) 0.0017(11) -0.0070(9)
C12 0.0168(9) 0.0130(9) 0.0121(10) -0.0029(8) 0.0024(8) -0.0025(8)
C13 0.0167(9) 0.0131(9) 0.0127(10) -0.0033(8) 0.0034(8) -0.0054(8)
C14 0.0145(9) 0.0139(9) 0.0117(9) -0.0022(8) 0.0022(8) -0.0050(7)
C15 0.0203(10) 0.0190(9) 0.0201(11) 0.0007(8) 0.0086(8) -0.0012(8)
C16 0.0262(11) 0.0278(11) 0.0201(11) -0.0026(9) 0.0138(9) -0.0050(9)
C17 0.0330(12) 0.0272(11) 0.0141(10) 0.0008(9) 0.0106(9) -0.0090(9)
C18 0.0262(10) 0.0176(10) 0.0137(10) 0.0035(8) 0.0003(9) -0.0043(8)
C19 0.0200(10) 0.0231(10) 0.0219(11) -0.0002(9) 0.0012(9) 0.0045(9)
C20 0.0190(10) 0.0196(10) 0.0126(10) 0.0036(8) 0.0054(8) -0.0034(9)
C21 0.0308(11) 0.0280(11) 0.0200(11) -0.0070(9) 0.0069(9) -0.0044(9)
N1 0.0161(8) 0.0148(7) 0.0117(8) 0.0031(7) 0.0025(7) 0.0007(6)
N2 0.0171(8) 0.0161(8) 0.0153(8) 0.0016(7) 0.0043(7) 0.0031(7)
O1 0.0300(8) 0.0189(7) 0.0199(8) 0.0084(6) 0.0008(6) 0.0022(6)
O2 0.0257(7) 0.0197(7) 0.0286(8) -0.0017(6) -0.0021(6) -0.0052(6)
O3 0.0245(7) 0.0254(7) 0.0182(7) -0.0006(6) 0.0114(6) 0.0038(6)
O4 0.0220(7) 0.0149(6) 0.0137(7) -0.0013(5) 0.0052(6) -0.0002(5)
O5 0.0200(7) 0.0241(7) 0.0169(7) 0.0031(6) 0.0056(6) 0.0009(6)

loop_
_atom_type_symbol
_atom_type_description
_atom_type_scat_dispersion_real
_atom_type_scat_dispersion_imag
_atom_type_scat_source
C C 0.0033 0.0016 'International Tables Vol C Tables 4.2.6.8 and 6.1.1.4'
H H 0 0 'International Tables Vol C Tables 4.2.6.8 and 6.1.1.4'
N N 0.0061 0.0033 'International Tables Vol C Tables 4.2.6.8 and 6.1.1.4'
O O 0.0106 0.006 'International Tables Vol C Tables 4.2.6.8 and 6.1.1.4'

loop_
_exptl_crystal_face_index_h
_exptl_crystal_face_index_k
_exptl_crystal_face_index_l
_exptl_crystal_face_perp_dist
-1 -9 -11 0.1965
1 -1 0 0.0497
1 1 0 0.0437
0 1 0 0.0699
-1 0 0 0.0166
-5 17 10 0.1887
-5 -12 11 0.1957
-2 -27 3 0.0749
0 -1 0 0.0994

loop_
_geom_angle_atom_site_label_1
_geom_angle_atom_site_label_2
_geom_angle_atom_site_label_3
_geom_angle
_geom_angle_site_symmetry_1
_geom_angle_site_symmetry_3
_geom_angle_publ_flag
N1 C2 C14 118.06(14) . . ?
N1 C2 C12 118.66(14) . . ?
C14 C2 C12 103.64(14) . . ?
N1 C2 C3 86.23(12) . . ?
C14 C2 C3 118.07(14) . . ?
C12 C2 C3 112.35(13) . . ?
O4 C3 C4 113.43(14) . . ?
O4 C3 C2 116.76(13) . . ?
C4 C3 C2 86.14(13) . . ?
O4 C3 H3 112.7 . . ?
C4 C3 H3 112.7 . . ?
C2 C3 H3 112.7 . . ?
O1 C4 N1 133.00(18) . . ?
O1 C4 C3 135.79(16) . . ?
N1 C4 C3 91.21(14) . . ?
C10 C5 C6 119.71(16) . . ?
C10 C5 N1 120.38(16) . . ?
C6 C5 N1 119.90(15) . . ?
C7 C6 C5 119.45(16) . . ?
C7 C6 H6 120.3 . . ?
C5 C6 H6 120.3 . . ?
C6 C7 C8 121.03(18) . . ?
C6 C7 H7 119.5 . . ?
C8 C7 H7 119.5 . . ?
O2 C8 C9 124.60(16) . . ?
O2 C8 C7 116.00(17) . . ?
C9 C8 C7 119.39(17) . . ?
C8 C9 C10 119.55(16) . . ?
C8 C9 H9 120.2 . . ?
C10 C9 H9 120.2 . . ?
C5 C10 C9 120.86(17) . . ?
C5 C10 H10 119.6 . . ?
C9 C10 H10 119.6 . . ?
O2 C11 H11A 109.5 . . ?
O2 C11 H11B 109.5 . . ?
H11A C11 H11B 109.5 . . ?
O2 C11 H11C 109.5 . . ?
H11A C11 H11C 109.5 . . ?
H11B C11 H11C 109.5 . . ?
O3 C12 N2 126.45(16) . . ?
O3 C12 C2 126.33(16) . . ?
N2 C12 C2 107.17(13) . . ?
C18 C13 C14 121.92(16) . . ?
C18 C13 N2 127.69(16) . . ?
C14 C13 N2 110.39(15) . . ?
C15 C14 C13 120.42(16) . . ?
C15 C14 C2 131.75(16) . . ?
C13 C14 C2 107.77(14) . . ?
C14 C15 C16 118.55(17) . . ?
C14 C15 H15 120.7 . . ?
C16 C15 H15 120.7 . . ?
C17 C16 C15 120.32(17) . . ?
C17 C16 H16 119.8 . . ?
C15 C16 H16 119.8 . . ?
C16 C17 C18 121.65(17) . . ?
C16 C17 H17 119.2 . . ?
C18 C17 H17 119.2 . . ?
C13 C18 C17 117.13(17) . . ?
C13 C18 H18 121.4 . . ?
C17 C18 H18 121.4 . . ?
N2 C19 H19A 109.5 . . ?
N2 C19 H19B 109.5 . . ?
H19A C19 H19B 109.5 . . ?
N2 C19 H19C 109.5 . . ?
H19A C19 H19C 109.5 . . ?
H19B C19 H19C 109.5 . . ?
O5 C20 O4 121.63(16) . . ?
O5 C20 C21 126.69(18) . . ?
O4 C20 C21 111.67(15) . . ?
C20 C21 H21A 109.5 . . ?
C20 C21 H21B 109.5 . . ?
C20 C21 H21C 109.5 . . ?
C20 C21 H21D 109.5 . . ?
C20 C21 H21E 109.5 . . ?
H21D C21 H21E 109.5 . . ?
C20 C21 H21F 109.5 . . ?
H21D C21 H21F 109.5 . . ?
H21E C21 H21F 109.5 . . ?
C4 N1 C5 133.67(16) . . ?
C4 N1 C2 96.00(14) . . ?
C5 N1 C2 130.11(14) . . ?
C12 N2 C13 110.89(13) . . ?
C12 N2 C19 124.66(14) . . ?
C13 N2 C19 123.57(15) . . ?
C8 O2 C11 117.20(15) . . ?
C20 O4 C3 113.54(13) . . ?

loop_
_geom_bond_atom_site_label_1
_geom_bond_atom_site_label_2
_geom_bond_distance
_geom_bond_site_symmetry_2
_geom_bond_publ_flag
C2 N1 1.468(2) . ?
C2 C14 1.501(2) . ?
C2 C12 1.540(2) . ?
C2 C3 1.565(2) . ?
C3 O4 1.4212(19) . ?
C3 C4 1.527(3) . ?
C3 H3 1 . ?
C4 O1 1.208(2) . ?
C4 N1 1.372(2) . ?
C5 C10 1.379(2) . ?
C5 C6 1.392(2) . ?
C5 N1 1.415(2) . ?
C6 C7 1.376(2) . ?
C6 H6 0.95 . ?
C7 C8 1.391(2) . ?
C7 H7 0.95 . ?
C8 O2 1.369(2) . ?
C8 C9 1.386(3) . ?
C9 C10 1.386(2) . ?
C9 H9 0.95 . ?
C10 H10 0.95 . ?
C11 O2 1.428(2) . ?
C11 H11A 0.98 . ?
C11 H11B 0.98 . ?
C11 H11C 0.98 . ?
C12 O3 1.2189(19) . ?
C12 N2 1.371(2) . ?
C13 C18 1.376(2) . ?
C13 C14 1.391(2) . ?
C13 N2 1.417(2) . ?
C14 C15 1.375(2) . ?
C15 C16 1.395(2) . ?
C15 H15 0.95 . ?
C16 C17 1.379(3) . ?
C16 H16 0.95 . ?
C17 C18 1.395(2) . ?
C17 H17 0.95 . ?
C18 H18 0.95 . ?
C19 N2 1.450(2) . ?
C19 H19A 0.98 . ?
C19 H19B 0.98 . ?
C19 H19C 0.98 . ?
C20 O5 1.206(2) . ?
C20 O4 1.366(2) . ?
C20 C21 1.487(2) . ?
C21 H21A 0.98 . ?
C21 H21B 0.98 . ?
C21 H21C 0.98 . ?
C21 H21D 0.98 . ?
C21 H21E 0.98 . ?
C21 H21F 0.98 . ?

loop_
_geom_hbond_atom_site_label_D
_geom_hbond_atom_site_label_H
_geom_hbond_atom_site_label_A
_geom_hbond_distance_DH
_geom_hbond_distance_HA
_geom_hbond_distance_DA
_geom_hbond_angle_DHA
_geom_hbond_site_symmetry_A
_geom_hbond_publ_flag
C3 H3 O5 1.0000 2.3300 3.271(2) 156.00 3_556 yes
C6 H6 O1 0.9500 2.5300 3.148(2) 123.00 . yes
C11 H11B O4 0.9800 2.5100 3.217(2) 129.00 2_656 yes
C19 H19C O3 0.9800 2.5700 2.935(2) 102.00 . yes

loop_
_geom_torsion_atom_site_label_1
_geom_torsion_atom_site_label_2
_geom_torsion_atom_site_label_3
_geom_torsion_atom_site_label_4
_geom_torsion
_geom_torsion_site_symmetry_1
_geom_torsion_site_symmetry_2
_geom_torsion_site_symmetry_3
_geom_torsion_site_symmetry_4
_geom_torsion_publ_flag
N1 C2 C3 O4 -118.96(15) . . . . ?
C14 C2 C3 O4 1.0(2) . . . . ?
C12 C2 C3 O4 121.52(16) . . . . ?
N1 C2 C3 C4 -4.61(11) . . . . ?
C14 C2 C3 C4 115.33(16) . . . . ?
C12 C2 C3 C4 -124.13(14) . . . . ?
O4 C3 C4 O1 -58.0(3) . . . . ?
C2 C3 C4 O1 -175.5(2) . . . . ?
O4 C3 C4 N1 122.48(14) . . . . ?
C2 C3 C4 N1 4.93(12) . . . . ?
C10 C5 C6 C7 0.8(2) . . . . ?
N1 C5 C6 C7 -178.08(15) . . . . ?
C5 C6 C7 C8 -0.8(2) . . . . ?
C6 C7 C8 O2 -178.84(15) . . . . ?
C6 C7 C8 C9 0.4(3) . . . . ?
O2 C8 C9 C10 179.13(16) . . . . ?
C7 C8 C9 C10 -0.1(3) . . . . ?
C6 C5 C10 C9 -0.5(2) . . . . ?
N1 C5 C10 C9 178.42(15) . . . . ?
C8 C9 C10 C5 0.1(3) . . . . ?
N1 C2 C12 O3 -45.6(2) . . . . ?
C14 C2 C12 O3 -178.77(17) . . . . ?
C3 C2 C12 O3 52.7(2) . . . . ?
N1 C2 C12 N2 136.77(15) . . . . ?
C14 C2 C12 N2 3.59(17) . . . . ?
C3 C2 C12 N2 -124.97(15) . . . . ?
C18 C13 C14 C15 0.7(3) . . . . ?
N2 C13 C14 C15 179.95(15) . . . . ?
C18 C13 C14 C2 -176.73(16) . . . . ?
N2 C13 C14 C2 2.53(19) . . . . ?
N1 C2 C14 C15 45.8(3) . . . . ?
C12 C2 C14 C15 179.32(18) . . . . ?
C3 C2 C14 C15 -55.7(3) . . . . ?
N1 C2 C14 C13 -137.19(15) . . . . ?
C12 C2 C14 C13 -3.67(18) . . . . ?
C3 C2 C14 C13 121.29(16) . . . . ?
C13 C14 C15 C16 -1.2(3) . . . . ?
C2 C14 C15 C16 175.46(17) . . . . ?
C14 C15 C16 C17 0.8(3) . . . . ?
C15 C16 C17 C18 0.3(3) . . . . ?
C14 C13 C18 C17 0.4(3) . . . . ?
N2 C13 C18 C17 -178.76(16) . . . . ?
C16 C17 C18 C13 -0.9(3) . . . . ?
O1 C4 N1 C5 0.3(3) . . . . ?
C3 C4 N1 C5 179.92(16) . . . . ?
O1 C4 N1 C2 175.16(19) . . . . ?
C3 C4 N1 C2 -5.27(13) . . . . ?
C10 C5 N1 C4 -175.03(16) . . . . ?
C6 C5 N1 C4 3.9(3) . . . . ?
C10 C5 N1 C2 11.7(2) . . . . ?
C6 C5 N1 C2 -169.37(15) . . . . ?
C14 C2 N1 C4 -114.80(15) . . . . ?
C12 C2 N1 C4 118.62(15) . . . . ?
C3 C2 N1 C4 5.15(12) . . . . ?
C14 C2 N1 C5 60.3(2) . . . . ?
C12 C2 N1 C5 -66.3(2) . . . . ?
C3 C2 N1 C5 -179.76(15) . . . . ?
O3 C12 N2 C13 -179.89(17) . . . . ?
C2 C12 N2 C13 -2.26(18) . . . . ?
O3 C12 N2 C19 -10.3(3) . . . . ?
C2 C12 N2 C19 167.32(15) . . . . ?
C18 C13 N2 C12 179.08(17) . . . . ?
C14 C13 N2 C12 -0.13(19) . . . . ?
C18 C13 N2 C19 9.4(3) . . . . ?
C14 C13 N2 C19 -169.84(15) . . . . ?
C9 C8 O2 C11 7.8(3) . . . . ?
C7 C8 O2 C11 -173.00(15) . . . . ?
O5 C20 O4 C3 1.3(2) . . . . ?
C21 C20 O4 C3 -179.36(13) . . . . ?
C4 C3 O4 C20 -173.07(13) . . . . ?
C2 C3 O4 C20 -75.24(18) . . . . ?
